data_2233889
loop_
_publ_author_name
'Moumou, Mohamed'
'Benharref, Ahmed'
'Daran, Jean Claude'
'Outouch, Rachid'
'Berraho, Moha'

_publ_section_title
;
 10\a-Hydroxy-13-{[4-(4-methoxyphenyl)piperazin-1-yl]methyl}-4,9-dimethyl-3,8,15-trioxatetracyclo[10.3.0.0^2,4^.0^7,9^]pentadecan-14-one
;
_journal_coeditor_code IM2357
_journal_issue 3
_journal_name_full 'Acta Crystallographica Section E'
_journal_page_first o715
_journal_page_last o716
_journal_paper_doi 10.1107/S1600536812005818
_journal_volume 68
_journal_year 2012
_chemical_formula_iupac 'C26 H36 N2 O6'
_chemical_formula_moiety 'C26 H36 N2 O6'
_chemical_formula_sum 'C26 H36 N2 O6'
_chemical_formula_weight 472.57
_chemical_name_systematic
;
10\a-Hydroxy-13-{[4-(4-methoxyphenyl)piperazin-1-yl]methyl}-4,9-dimethyl-
3,8,15-trioxatetracyclo[10.3.0.0^2,4^.0^7,9^]pentadecan-14-one
;
_space_group_IT_number 19
_symmetry_cell_setting orthorhombic
_symmetry_space_group_name_Hall 'P 2ac 2ab'
_symmetry_space_group_name_H-M 'P 21 21 21'
_atom_sites_solution_hydrogens geom
_atom_sites_solution_primary direct
_atom_sites_solution_secondary difmap
_audit_creation_method SHELXL-97
_cell_angle_alpha 90.00
_cell_angle_beta 90.00
_cell_angle_gamma 90.00
_cell_formula_units_Z 4
_cell_length_a 8.0770(7)
_cell_length_b 10.2667(10)
_cell_length_c 28.937(3)
_cell_measurement_reflns_used 4896
_cell_measurement_temperature 180(2)
_cell_measurement_theta_max 26.4
_cell_measurement_theta_min 2.9
_cell_volume 2399.6(4)
_computing_cell_refinement 'CrysAlis PRO (Agilent, 2010)'
_computing_data_collection 'CrysAlis PRO (Agilent, 2010)'
_computing_data_reduction 'CrysAlis PRO (Agilent, 2010)'
_computing_molecular_graphics 'ORTEP-3 for Windows (Farrugia, 1997) and PLATON (Spek, 2009)'
_computing_publication_material 'WinGX (Farrugia, 1999)'
_computing_structure_refinement 'SHELXL97 (Sheldrick,2008)'
_computing_structure_solution 'SHELXS97 (Sheldrick,2008)'
_diffrn_ambient_temperature 180(2)
_diffrn_detector_area_resol_mean 8.2632
_diffrn_measured_fraction_theta_full 0.998
_diffrn_measured_fraction_theta_max 0.998
_diffrn_measurement_device_type 'Agilent Xcalibur Sapphire1 long nozzle'
_diffrn_measurement_method '\w scan'
_diffrn_radiation_monochromator graphite
_diffrn_radiation_source 'fine-focus sealed tube'
_diffrn_radiation_type MoK\a
_diffrn_radiation_wavelength 0.71073
_diffrn_reflns_av_R_equivalents 0.0908
_diffrn_reflns_av_sigmaI/netI 0.0927
_diffrn_reflns_limit_h_max 9
_diffrn_reflns_limit_h_min -10
_diffrn_reflns_limit_k_max 12
_diffrn_reflns_limit_k_min -12
_diffrn_reflns_limit_l_max 36
_diffrn_reflns_limit_l_min -35
_diffrn_reflns_number 14543
_diffrn_reflns_theta_full 26.37
_diffrn_reflns_theta_max 26.37
_diffrn_reflns_theta_min 2.89
_exptl_absorpt_coefficient_mu 0.093
_exptl_absorpt_correction_T_max 1.00000
_exptl_absorpt_correction_T_min 0.73207
_exptl_absorpt_correction_type multi-scan
_exptl_absorpt_process_details
;
(CrysAlis PRO; Agilent, 2010)
;
_exptl_crystal_colour colourless
_exptl_crystal_density_diffrn 1.308
_exptl_crystal_density_method 'not measured'
_exptl_crystal_description platelet
_exptl_crystal_F_000 1016
_exptl_crystal_size_max 0.27
_exptl_crystal_size_mid 0.21
_exptl_crystal_size_min 0.06
_refine_diff_density_max 0.291
_refine_diff_density_min -0.323
_refine_ls_extinction_coef 0.015(3)
_refine_ls_extinction_expression Fc^*^=kFc[1+0.001xFc^2^\l^3^/sin(2\q)]^-1/4^
_refine_ls_extinction_method 'SHELXL97 (Sheldrick, 2008)'
_refine_ls_goodness_of_fit_ref 1.044
_refine_ls_hydrogen_treatment constr
_refine_ls_matrix_type full
_refine_ls_number_parameters 312
_refine_ls_number_reflns 2810
_refine_ls_number_restraints 0
_refine_ls_restrained_S_all 1.044
_refine_ls_R_factor_all 0.1195
_refine_ls_R_factor_gt 0.0717
_refine_ls_shift/su_max 0.003
_refine_ls_shift/su_mean 0.000
_refine_ls_structure_factor_coef Fsqd
_refine_ls_weighting_details 'calc w=1/[\s^2^(Fo^2^)+(0.0990P)^2^+0.0000P] where P=(Fo^2^+2Fc^2^)/3'
_refine_ls_weighting_scheme calc
_refine_ls_wR_factor_gt 0.1700
_refine_ls_wR_factor_ref 0.1878
_reflns_number_gt 1704
_reflns_number_total 2810
_reflns_threshold_expression I>2\s(I)
_cod_data_source_file im2357.cif
_cod_data_source_block I
_cod_original_cell_volume 2399.5(4)
_cod_database_code 2233889
_cod_database_fobs_code 2233889

loop_
_symmetry_equiv_pos_as_xyz
'x, y, z'
'-x+1/2, -y, z+1/2'
'x+1/2, -y+1/2, -z'
'-x, y+1/2, -z+1/2'

loop_
_atom_site_type_symbol
_atom_site_label
_atom_site_fract_x
_atom_site_fract_y
_atom_site_fract_z
_atom_site_U_iso_or_equiv
_atom_site_adp_type
_atom_site_calc_flag
_atom_site_refinement_flags
_atom_site_occupancy
_atom_site_symmetry_multiplicity
C C31 2.1349(10) 0.2714(15) -0.2812(3) 0.113(5) Uani d . 1 1
H H31A 2.1795 0.3123 -0.2541 0.169 Uiso calc R 1 1
H H31B 2.2203 0.2632 -0.3041 0.169 Uiso calc R 1 1
H H31C 2.0937 0.1866 -0.2734 0.169 Uiso calc R 1 1
O O4 0.8235(5) 0.3794(4) 0.00693(14) 0.0333(11) Uani d . 1 1
O O1 1.3161(5) 0.6411(4) -0.04954(14) 0.0362(10) Uani d . 1 1
H H1 1.2985 0.5931 -0.0716 0.054 Uiso calc R 1 1
O O2 1.3704(5) 0.7880(4) 0.02594(14) 0.0356(10) Uani d . 1 1
C C4 0.8345(7) 0.3744(5) -0.0395(2) 0.0315(15) Uani d . 1 1
O O3 0.8874(5) 0.4797(4) 0.10678(14) 0.0365(11) Uani d . 1 1
O O5 0.7156(6) 0.3568(4) -0.06296(16) 0.0489(13) Uani d . 1 1
N N1 1.1958(6) 0.4608(5) -0.11902(17) 0.0347(12) Uani d . 1 1
C C8 1.5793(8) 0.3993(7) -0.2180(2) 0.0376(15) Uani d . 1 1
C C9 1.0557(7) 0.6789(6) 0.1189(2) 0.0333(14) Uani d . 1 1
H H9A 1.0636 0.6833 0.1523 0.040 Uiso calc R 1 1
H H9B 0.9534 0.7212 0.1098 0.040 Uiso calc R 1 1
C C10 1.2454(8) 0.3285(5) -0.1318(2) 0.0334(14) Uani d . 1 1
H H10A 1.1671 0.2935 -0.1540 0.040 Uiso calc R 1 1
H H10B 1.2433 0.2733 -0.1046 0.040 Uiso calc R 1 1
C C11 1.4177(7) 0.3273(6) -0.1526(2) 0.0374(15) Uani d . 1 1
H H11A 1.4968 0.3577 -0.1298 0.045 Uiso calc R 1 1
H H11B 1.4472 0.2387 -0.1609 0.045 Uiso calc R 1 1
N N2 1.4267(6) 0.4099(5) -0.19340(17) 0.0346(13) Uani d . 1 1
C C13 1.0497(7) 0.5390(6) 0.1044(2) 0.0296(14) Uani d . 1 1
C C14 0.9858(7) 0.4080(5) 0.0276(2) 0.0281(14) Uani d . 1 1
H H14 1.0345 0.3305 0.0419 0.034 Uiso calc R 1 1
C C15 0.9541(7) 0.5129(5) 0.0624(2) 0.0293(14) Uani d . 1 1
H H15 0.9042 0.5913 0.0490 0.035 Uiso calc R 1 1
C C16 1.2353(7) 0.7204(5) 0.0486(2) 0.0287(14) Uani d . 1 1
H H16 1.1358 0.7098 0.0296 0.034 Uiso calc R 1 1
C C17 1.1864(7) 0.4527(6) 0.1208(2) 0.0355(15) Uani d . 1 1
H H17A 1.1843 0.4482 0.1539 0.053 Uiso calc R 1 1
H H17B 1.2908 0.4875 0.1109 0.053 Uiso calc R 1 1
H H17C 1.1720 0.3670 0.1082 0.053 Uiso calc R 1 1
C C18 1.3777(7) 0.5670(6) -0.0123(2) 0.0322(14) Uani d . 1 1
H H18 1.4918 0.5425 -0.0199 0.039 Uiso calc R 1 1
C C19 1.2032(7) 0.7534(5) 0.0975(2) 0.0328(14) Uani d . 1 1
H H19A 1.1819 0.8462 0.0998 0.039 Uiso calc R 1 1
H H19B 1.3019 0.7348 0.1154 0.039 Uiso calc R 1 1
C C20 1.3840(7) 0.6487(5) 0.0314(2) 0.0315(14) Uani d . 1 1
C C21 1.5243(8) 0.6110(7) 0.0626(2) 0.0424(17) Uani d . 1 1
H H21A 1.6269 0.6401 0.0494 0.064 Uiso calc R 1 1
H H21B 1.5266 0.5180 0.0660 0.064 Uiso calc R 1 1
H H21C 1.5093 0.6508 0.0923 0.064 Uiso calc R 1 1
C C22 1.2032(9) 0.5405(6) -0.1613(2) 0.0437(16) Uani d . 1 1
H H22A 1.1713 0.6292 -0.1540 0.052 Uiso calc R 1 1
H H22B 1.1249 0.5067 -0.1837 0.052 Uiso calc R 1 1
C C23 1.0127(8) 0.3903(6) -0.0541(2) 0.0325(14) Uani d . 1 1
H H23 1.0620 0.3035 -0.0571 0.039 Uiso calc R 1 1
C C24 1.0916(7) 0.4580(5) -0.0123(2) 0.0300(14) Uani d . 1 1
H H24 1.0704 0.5515 -0.0154 0.036 Uiso calc R 1 1
C C25 1.3730(8) 0.5406(6) -0.1820(2) 0.0398(16) Uani d . 1 1
H H25A 1.3729 0.5936 -0.2098 0.048 Uiso calc R 1 1
H H25B 1.4504 0.5790 -0.1603 0.048 Uiso calc R 1 1
C C26 1.2791(7) 0.4403(5) -0.0058(2) 0.0308(14) Uani d . 1 1
H H26A 1.3186 0.3760 -0.0277 0.037 Uiso calc R 1 1
H H26B 1.2996 0.4067 0.0250 0.037 Uiso calc R 1 1
C C27 1.8662(8) 0.3621(8) -0.2705(2) 0.051(2) Uani d . 1 1
C C28 1.7086(8) 0.3259(7) -0.2023(2) 0.0457(18) Uani d . 1 1
H H28 1.7012 0.2874 -0.1732 0.055 Uiso calc R 1 1
C C29 1.0275(8) 0.4595(6) -0.1002(2) 0.0383(15) Uani d . 1 1
H H29A 0.9547 0.4172 -0.1223 0.046 Uiso calc R 1 1
H H29B 0.9899 0.5486 -0.0966 0.046 Uiso calc R 1 1
C C30 1.8521(8) 0.3069(8) -0.2287(3) 0.051(2) Uani d . 1 1
H H30 1.9378 0.2559 -0.2171 0.061 Uiso calc R 1 1
O O6 2.0017(7) 0.3498(8) -0.29937(17) 0.086(2) Uani d . 1 1
C C32 1.5986(9) 0.4555(8) -0.2613(2) 0.054(2) Uani d . 1 1
H H32 1.5121 0.5050 -0.2732 0.065 Uiso calc R 1 1
C C33 1.7365(10) 0.4416(10) -0.2869(3) 0.072(3) Uani d . 1 1
H H33 1.7463 0.4840 -0.3152 0.086 Uiso calc R 1 1

loop_
_atom_site_aniso_label
_atom_site_aniso_U_11
_atom_site_aniso_U_22
_atom_site_aniso_U_33
_atom_site_aniso_U_12
_atom_site_aniso_U_13
_atom_site_aniso_U_23
C31 0.031(5) 0.259(16) 0.048(5) -0.009(7) 0.004(4) -0.012(8)
O4 0.021(2) 0.025(2) 0.053(3) -0.0027(17) -0.001(2) 0.0020(19)
O1 0.032(2) 0.034(2) 0.042(2) -0.001(2) 0.003(2) 0.006(2)
O2 0.029(2) 0.025(2) 0.053(3) -0.0114(18) 0.005(2) 0.005(2)
C4 0.020(3) 0.027(3) 0.047(4) -0.002(2) -0.007(3) 0.003(3)
O3 0.028(2) 0.036(2) 0.045(3) -0.0047(19) 0.005(2) 0.002(2)
O5 0.039(3) 0.040(3) 0.067(3) -0.006(2) -0.015(3) -0.004(2)
N1 0.037(3) 0.028(3) 0.039(3) 0.004(2) 0.001(3) 0.004(2)
C8 0.037(4) 0.046(4) 0.029(4) -0.006(3) -0.002(3) -0.001(3)
C9 0.032(3) 0.026(3) 0.042(4) 0.002(3) -0.004(3) -0.001(3)
C10 0.042(4) 0.020(3) 0.039(4) 0.010(3) 0.005(3) 0.003(3)
C11 0.033(4) 0.035(3) 0.044(4) 0.000(3) 0.004(3) 0.008(3)
N2 0.037(3) 0.026(3) 0.041(3) -0.001(2) -0.003(2) 0.005(2)
C13 0.026(3) 0.022(3) 0.041(4) 0.001(2) 0.001(3) 0.002(3)
C14 0.021(3) 0.020(3) 0.044(4) -0.001(2) -0.001(3) 0.001(3)
C15 0.026(3) 0.023(3) 0.039(4) 0.003(2) 0.008(3) 0.002(3)
C16 0.022(3) 0.021(3) 0.043(4) -0.012(2) 0.004(3) 0.005(3)
C17 0.034(3) 0.029(3) 0.044(4) 0.004(3) 0.001(3) 0.010(3)
C18 0.028(3) 0.038(3) 0.030(3) 0.001(3) 0.000(3) 0.006(3)
C19 0.028(3) 0.021(3) 0.049(4) -0.002(2) -0.002(3) 0.003(3)
C20 0.032(3) 0.020(3) 0.043(4) -0.001(3) -0.002(3) 0.005(3)
C21 0.025(3) 0.049(4) 0.053(4) -0.007(3) -0.004(3) 0.002(3)
C22 0.051(4) 0.030(3) 0.050(4) 0.006(3) 0.002(4) 0.005(3)
C23 0.030(3) 0.026(3) 0.041(4) 0.006(3) 0.000(3) -0.005(3)
C24 0.032(3) 0.019(3) 0.039(4) 0.001(3) 0.000(3) 0.001(3)
C25 0.055(4) 0.024(3) 0.040(4) 0.005(3) -0.008(3) 0.004(3)
C26 0.020(3) 0.026(3) 0.046(4) 0.004(2) 0.005(3) 0.005(3)
C27 0.034(4) 0.085(6) 0.034(4) -0.012(4) 0.007(3) 0.001(4)
C28 0.036(4) 0.060(5) 0.041(4) -0.003(4) 0.008(3) 0.012(3)
C29 0.041(4) 0.036(3) 0.038(4) 0.010(3) -0.002(3) -0.001(3)
C30 0.028(4) 0.070(5) 0.056(5) 0.000(4) 0.004(3) -0.002(4)
O6 0.047(4) 0.168(7) 0.042(3) -0.019(4) 0.014(3) 0.002(4)
C32 0.047(4) 0.077(5) 0.037(4) -0.008(4) -0.008(3) 0.019(4)
C33 0.054(5) 0.124(8) 0.037(5) -0.012(6) 0.005(4) 0.025(5)

loop_
_atom_type_symbol
_atom_type_description
_atom_type_scat_dispersion_real
_atom_type_scat_dispersion_imag
_atom_type_scat_source
C C 0.0033 0.0016 'International Tables Vol C Tables 4.2.6.8 and 6.1.1.4'
H H 0.0000 0.0000 'International Tables Vol C Tables 4.2.6.8 and 6.1.1.4'
N N 0.0061 0.0033 'International Tables Vol C Tables 4.2.6.8 and 6.1.1.4'
O O 0.0106 0.0060 'International Tables Vol C Tables 4.2.6.8 and 6.1.1.4'

loop_
_geom_angle_atom_site_label_1
_geom_angle_atom_site_label_2
_geom_angle_atom_site_label_3
_geom_angle
O6 C31 H31A 109.5
O6 C31 H31B 109.5
H31A C31 H31B 109.5
O6 C31 H31C 109.5
H31A C31 H31C 109.5
H31B C31 H31C 109.5
C4 O4 C14 110.7(4)
C18 O1 H1 109.5
C20 O2 C16 62.2(4)
O5 C4 O4 121.5(6)
O5 C4 C23 128.8(6)
O4 C4 C23 109.7(5)
C15 O3 C13 61.1(4)
C10 N1 C29 109.9(5)
C10 N1 C22 107.1(5)
C29 N1 C22 110.6(5)
C28 C8 C32 116.4(6)
C28 C8 N2 122.4(6)
C32 C8 N2 121.0(6)
C13 C9 C19 112.8(5)
C13 C9 H9A 109.0
C19 C9 H9A 109.0
C13 C9 H9B 109.0
C19 C9 H9B 109.0
H9A C9 H9B 107.8
N1 C10 C11 111.1(5)
N1 C10 H10A 109.4
C11 C10 H10A 109.4
N1 C10 H10B 109.4
C11 C10 H10B 109.4
H10A C10 H10B 108.0
N2 C11 C10 111.2(5)
N2 C11 H11A 109.4
C10 C11 H11A 109.4
N2 C11 H11B 109.4
C10 C11 H11B 109.4
H11A C11 H11B 108.0
C8 N2 C25 116.3(5)
C8 N2 C11 113.8(5)
C25 N2 C11 109.9(5)
O3 C13 C15 59.0(4)
O3 C13 C17 113.9(5)
C15 C13 C17 123.0(5)
O3 C13 C9 114.8(5)
C15 C13 C9 115.2(5)
C17 C13 C9 117.2(5)
O4 C14 C15 105.3(4)
O4 C14 C24 105.0(4)
C15 C14 C24 111.3(4)
O4 C14 H14 111.6
C15 C14 H14 111.6
C24 C14 H14 111.6
O3 C15 C13 59.8(4)
O3 C15 C14 119.7(5)
C13 C15 C14 126.9(5)
O3 C15 H15 113.3
C13 C15 H15 113.3
C14 C15 H15 113.3
O2 C16 C19 117.1(5)
O2 C16 C20 58.7(3)
C19 C16 C20 125.0(5)
O2 C16 H16 114.7
C19 C16 H16 114.7
C20 C16 H16 114.7
C13 C17 H17A 109.5
C13 C17 H17B 109.5
H17A C17 H17B 109.5
C13 C17 H17C 109.5
H17A C17 H17C 109.5
H17B C17 H17C 109.5
O1 C18 C20 110.5(5)
O1 C18 C26 111.5(5)
C20 C18 C26 112.5(5)
O1 C18 H18 107.3
C20 C18 H18 107.3
C26 C18 H18 107.3
C16 C19 C9 113.9(5)
C16 C19 H19A 108.8
C9 C19 H19A 108.8
C16 C19 H19B 108.8
C9 C19 H19B 108.8
H19A C19 H19B 107.7
O2 C20 C16 59.1(3)
O2 C20 C21 112.3(5)
C16 C20 C21 122.3(5)
O2 C20 C18 117.1(5)
C16 C20 C18 121.6(5)
C21 C20 C18 112.5(5)
C20 C21 H21A 109.5
C20 C21 H21B 109.5
H21A C21 H21B 109.5
C20 C21 H21C 109.5
H21A C21 H21C 109.5
H21B C21 H21C 109.5
N1 C22 C25 111.7(5)
N1 C22 H22A 109.3
C25 C22 H22A 109.3
N1 C22 H22B 109.3
C25 C22 H22B 109.3
H22A C22 H22B 107.9
C4 C23 C29 111.8(5)
C4 C23 C24 103.0(5)
C29 C23 C24 116.7(5)
C4 C23 H23 108.3
C29 C23 H23 108.3
C24 C23 H23 108.3
C14 C24 C23 102.2(5)
C14 C24 C26 114.8(5)
C23 C24 C26 117.0(5)
C14 C24 H24 107.5
C23 C24 H24 107.5
C26 C24 H24 107.5
N2 C25 C22 111.4(5)
N2 C25 H25A 109.3
C22 C25 H25A 109.3
N2 C25 H25B 109.3
C22 C25 H25B 109.3
H25A C25 H25B 108.0
C24 C26 C18 113.3(5)
C24 C26 H26A 108.9
C18 C26 H26A 108.9
C24 C26 H26B 108.9
C18 C26 H26B 108.9
H26A C26 H26B 107.7
C30 C27 O6 125.0(7)
C30 C27 C33 119.0(7)
O6 C27 C33 115.9(7)
C8 C28 C30 121.8(7)
C8 C28 H28 119.1
C30 C28 H28 119.1
N1 C29 C23 113.8(5)
N1 C29 H29A 108.8
C23 C29 H29A 108.8
N1 C29 H29B 108.8
C23 C29 H29B 108.8
H29A C29 H29B 107.7
C27 C30 C28 120.2(7)
C27 C30 H30 119.9
C28 C30 H30 119.9
C27 O6 C31 114.9(6)
C33 C32 C8 123.1(7)
C33 C32 H32 118.5
C8 C32 H32 118.5
C32 C33 C27 119.4(7)
C32 C33 H33 120.3
C27 C33 H33 120.3

loop_
_geom_bond_atom_site_label_1
_geom_bond_atom_site_label_2
_geom_bond_distance
C31 O6 1.442(13)
C31 H31A 0.9600
C31 H31B 0.9600
C31 H31C 0.9600
O4 C4 1.347(7)
O4 C14 1.470(7)
O1 C18 1.410(7)
O1 H1 0.8200
O2 C20 1.443(7)
O2 C16 1.449(6)
C4 O5 1.190(7)
C4 C23 1.509(8)
O3 C15 1.435(7)
O3 C13 1.447(7)
N1 C10 1.463(7)
N1 C29 1.464(8)
N1 C22 1.473(8)
C8 C28 1.366(9)
C8 C32 1.388(9)
C8 N2 1.428(8)
C9 C13 1.497(8)
C9 C19 1.546(8)
C9 H9A 0.9700
C9 H9B 0.9700
C10 C11 1.516(8)
C10 H10A 0.9700
C10 H10B 0.9700
C11 N2 1.457(8)
C11 H11A 0.9700
C11 H11B 0.9700
N2 C25 1.448(8)
C13 C15 1.465(9)
C13 C17 1.493(8)
C14 C15 1.496(8)
C14 C24 1.526(8)
C14 H14 0.9800
C15 H15 0.9800
C16 C19 1.477(8)
C16 C20 1.494(8)
C16 H16 0.9800
C17 H17A 0.9600
C17 H17B 0.9600
C17 H17C 0.9600
C18 C20 1.518(8)
C18 C26 1.537(8)
C18 H18 0.9800
C19 H19A 0.9700
C19 H19B 0.9700
C20 C21 1.500(9)
C21 H21A 0.9600
C21 H21B 0.9600
C21 H21C 0.9600
C22 C25 1.497(9)
C22 H22A 0.9700
C22 H22B 0.9700
C23 C29 1.517(8)
C23 C24 1.532(8)
C23 H23 0.9800
C24 C26 1.537(8)
C24 H24 0.9800
C25 H25A 0.9700
C25 H25B 0.9700
C26 H26A 0.9700
C26 H26B 0.9700
C27 C30 1.341(10)
C27 O6 1.383(8)
C27 C33 1.410(11)
C28 C30 1.402(10)
C28 H28 0.9300
C29 H29A 0.9700
C29 H29B 0.9700
C30 H30 0.9300
C32 C33 1.345(10)
C32 H32 0.9300
C33 H33 0.9300

loop_
_geom_hbond_atom_site_label_D
_geom_hbond_atom_site_label_H
_geom_hbond_atom_site_label_A
_geom_hbond_site_symmetry_A
_geom_hbond_distance_DH
_geom_hbond_distance_HA
_geom_hbond_distance_DA
_geom_hbond_angle_DHA
_geom_hbond_publ_flag
O1 H1 N1 1_555 0.82 2.10 2.901(6) 165 yes
C9 H9B O1 3_465 0.97 2.50 3.345(7) 145 yes
C14 H14 O5 3_555 0.98 2.49 3.447(7) 165 yes
C15 H15 O2 3_465 0.98 2.51 3.342(7) 142 yes
C24 H24 O2 3_465 0.98 2.33 3.185(7) 146 yes
C33 H33 O3 2_764 0.93 2.53 3.335(10) 145 yes

loop_
_cod_related_entry_id
_cod_related_entry_database
_cod_related_entry_code
1 ChemSpider 30657514
